data_7224180
loop_
_publ_author_name
'Ding, Xin'
'Tuikka, Matti J.'
'Hirva, Pipsa'
'Kukushkin, Vadim Yu.'
'Novikov, Alexander S.'
'Haukka, Matti'

_publ_section_title
;
 Fine-tuning halogen bonding properties of diiodine through
 halogen--halogen charge transfer -- extended
 [Ru(2,2&#x2032;-bipyridine)(CO)2X2]&#x00B7;I2systems (X = Cl, Br, I)
;
_journal_issue 11
_journal_name_full CrystEngComm
_journal_page_first 1987
_journal_paper_doi 10.1039/C5CE02396C
_journal_volume 18
_journal_year 2016
_chemical_formula_moiety 'C12 H8 I2 N2 O2 Ru, I2'
_chemical_formula_sum 'C12 H8 I4 N2 O2 Ru'
_chemical_formula_weight 820.87
_chemical_name_systematic
; 
 ? 
;
_space_group_IT_number 2
_symmetry_cell_setting triclinic
_symmetry_space_group_name_Hall '-P 1'
_symmetry_space_group_name_H-M 'P -1'
_atom_sites_solution_hydrogens geom
_atom_sites_solution_primary direct
_atom_sites_solution_secondary difmap
_audit_creation_method SHELXL-97
_audit_update_record
;
2014-06-19 deposited with the CCDC.
2016-02-09 downloaded from the CCDC.
;
_cell_angle_alpha 112.39(3)
_cell_angle_beta 93.49(3)
_cell_angle_gamma 90.70(2)
_cell_formula_units_Z 2
_cell_length_a 9.0961(16)
_cell_length_b 10.371(3)
_cell_length_c 10.572(3)
_cell_measurement_reflns_used 6397
_cell_measurement_temperature 100(2)
_cell_measurement_theta_max 31.71
_cell_measurement_theta_min 2.96
_cell_volume 919.7(5)
_computing_cell_refinement 'SAINT (Bruker AXS, 2009)'
_computing_data_collection 'APEX2 (Bruker AXS, 2010)'
_computing_data_reduction 'SAINT (Bruker AXS, 2009)'
_computing_molecular_graphics 'Diamond v.3.2g (Brandenburg, 2011)'
_computing_publication_material 'SHELXL-97 (Sheldrick, 2008)'
_computing_structure_refinement 'SHELXL-97 (Sheldrick, 2008)'
_computing_structure_solution 'SUPERFLIP (Palatinus & Chapuis, 2007)'
_diffrn_ambient_temperature 100(2)
_diffrn_detector_area_resol_mean 16
_diffrn_measured_fraction_theta_full 0.998
_diffrn_measured_fraction_theta_max 0.998
_diffrn_measurement_device '62mm x 62mm CCD camera on three-circle goniostat'
_diffrn_measurement_device_type 'Bruker SMART APEX II CCD'
_diffrn_measurement_method '\f scans and \w scans'
_diffrn_radiation_monochromator 'flat graphite crystal'
_diffrn_radiation_source 'fine-focus sealed tube'
_diffrn_radiation_type MoK\a
_diffrn_radiation_wavelength 0.71073
_diffrn_reflns_av_R_equivalents 0.0222
_diffrn_reflns_av_sigmaI/netI 0.0336
_diffrn_reflns_limit_h_max 11
_diffrn_reflns_limit_h_min -11
_diffrn_reflns_limit_k_max 13
_diffrn_reflns_limit_k_min -13
_diffrn_reflns_limit_l_max 13
_diffrn_reflns_limit_l_min -13
_diffrn_reflns_number 8005
_diffrn_reflns_theta_full 27.50
_diffrn_reflns_theta_max 27.50
_diffrn_reflns_theta_min 2.13
_exptl_absorpt_coefficient_mu 7.568
_exptl_absorpt_correction_T_max 0.5556
_exptl_absorpt_correction_T_min 0.3736
_exptl_absorpt_correction_type numerical
_exptl_absorpt_process_details 'SADABS (Sheldrick, 2008)'
_exptl_crystal_colour brown
_exptl_crystal_density_diffrn 2.964
_exptl_crystal_density_method 'not measured'
_exptl_crystal_description block
_exptl_crystal_F_000 732
_exptl_crystal_size_max 0.16
_exptl_crystal_size_mid 0.15
_exptl_crystal_size_min 0.09
_refine_diff_density_max 1.624
_refine_diff_density_min -2.493
_refine_diff_density_rms 0.230
_refine_ls_extinction_method none
_refine_ls_goodness_of_fit_ref 1.051
_refine_ls_hydrogen_treatment constr
_refine_ls_matrix_type full
_refine_ls_number_parameters 190
_refine_ls_number_reflns 4225
_refine_ls_number_restraints 0
_refine_ls_restrained_S_all 1.051
_refine_ls_R_factor_all 0.0478
_refine_ls_R_factor_gt 0.0338
_refine_ls_shift/su_max 0.001
_refine_ls_shift/su_mean 0.000
_refine_ls_structure_factor_coef Fsqd
_refine_ls_weighting_details 'calc w=1/[\s^2^(Fo^2^)+(0.0411P)^2^+9.4494P] where P=(Fo^2^+2Fc^2^)/3'
_refine_ls_weighting_scheme calc
_refine_ls_wR_factor_gt 0.0879
_refine_ls_wR_factor_ref 0.0955
_reflns_number_gt 3399
_reflns_number_total 4225
_reflns_threshold_expression >2sigma(I)
_cod_data_source_file c5ce02396c2.cif
_cod_data_source_block 4
_cod_depositor_comments 'Adding full bibliography for 7224177--7224184.cif.'
_cod_original_cell_volume 919.8(4)
_cod_database_code 7224180

loop_
_symmetry_equiv_pos_as_xyz
'x, y, z'
'-x, -y, -z'

loop_
_atom_site_label
_atom_site_type_symbol
_atom_site_fract_x
_atom_site_fract_y
_atom_site_fract_z
_atom_site_U_iso_or_equiv
_atom_site_adp_type
_atom_site_occupancy
_atom_site_symmetry_multiplicity
_atom_site_calc_flag
_atom_site_refinement_flags
I1 I 0.71384(6) 0.03380(5) 0.64462(6) 0.02812(13) Uani 1 1 d .
I2 I 0.94515(6) 0.52562(5) 0.69581(5) 0.02743(13) Uani 1 1 d .
I3 I 0.47762(5) 0.14184(5) 0.87882(5) 0.02259(12) Uani 1 1 d .
I4 I 0.26891(6) 0.25858(5) 1.06388(5) 0.02591(13) Uani 1 1 d .
Ru1 Ru 0.83161(6) 0.28387(6) 0.67779(6) 0.01569(13) Uani 1 1 d .
O1 O 1.1373(6) 0.1834(6) 0.7037(6) 0.0303(13) Uani 1 1 d .
O2 O 0.8220(7) 0.3910(7) 0.9859(6) 0.0342(14) Uani 1 1 d .
N1 N 0.6173(6) 0.3433(6) 0.6352(6) 0.0164(11) Uani 1 1 d .
N2 N 0.8194(6) 0.2202(6) 0.4620(6) 0.0171(12) Uani 1 1 d .
C1 C 1.0248(9) 0.2222(8) 0.6963(7) 0.0223(15) Uani 1 1 d .
C2 C 0.8258(8) 0.3505(8) 0.8716(9) 0.0264(17) Uani 1 1 d .
C10 C 0.5208(8) 0.4036(7) 0.7276(8) 0.0190(14) Uani 1 1 d .
H10 H 0.5509 0.4298 0.8220 0.023 Uiso 1 1 calc R
C11 C 0.3785(8) 0.4298(8) 0.6925(8) 0.0219(15) Uani 1 1 d .
H11 H 0.3126 0.4735 0.7613 0.026 Uiso 1 1 calc R
C12 C 0.3347(8) 0.3916(8) 0.5566(8) 0.0230(15) Uani 1 1 d .
H12 H 0.2369 0.4061 0.5296 0.028 Uiso 1 1 calc R
C13 C 0.4349(8) 0.3313(8) 0.4586(8) 0.0215(15) Uani 1 1 d .
H13 H 0.4070 0.3064 0.3640 0.026 Uiso 1 1 calc R
C14 C 0.5767(8) 0.3076(7) 0.5006(7) 0.0187(14) Uani 1 1 d .
C15 C 0.6907(7) 0.2465(7) 0.4048(7) 0.0153(13) Uani 1 1 d .
C16 C 0.6743(8) 0.2164(8) 0.2642(8) 0.0223(15) Uani 1 1 d .
H16 H 0.5848 0.2356 0.2247 0.027 Uiso 1 1 calc R
C17 C 0.7879(9) 0.1586(8) 0.1826(8) 0.0261(16) Uani 1 1 d .
H17 H 0.7771 0.1376 0.0868 0.031 Uiso 1 1 calc R
C18 C 0.9163(9) 0.1319(8) 0.2408(8) 0.0232(15) Uani 1 1 d .
H18 H 0.9957 0.0917 0.1862 0.028 Uiso 1 1 calc R
C19 C 0.9284(8) 0.1650(8) 0.3817(8) 0.0222(15) Uani 1 1 d .
H19 H 1.0180 0.1475 0.4223 0.027 Uiso 1 1 calc R

loop_
_atom_site_aniso_label
_atom_site_aniso_U_11
_atom_site_aniso_U_22
_atom_site_aniso_U_33
_atom_site_aniso_U_23
_atom_site_aniso_U_13
_atom_site_aniso_U_12
I1 0.0241(3) 0.0260(3) 0.0372(3) 0.0145(2) 0.0071(2) 0.00572(19)
I2 0.0254(3) 0.0296(3) 0.0276(3) 0.0114(2) 0.0016(2) -0.0004(2)
I3 0.0208(2) 0.0240(2) 0.0252(3) 0.01242(19) -0.00142(18) -0.00179(18)
I4 0.0252(3) 0.0312(3) 0.0202(2) 0.0089(2) -0.00034(18) -0.0022(2)
Ru1 0.0124(3) 0.0199(3) 0.0157(3) 0.0080(2) -0.00024(19) 0.0021(2)
O1 0.018(3) 0.045(3) 0.033(3) 0.020(3) -0.002(2) 0.010(2)
O2 0.033(3) 0.049(4) 0.020(3) 0.014(3) -0.001(2) 0.002(3)
N1 0.015(3) 0.017(3) 0.018(3) 0.008(2) 0.001(2) 0.000(2)
N2 0.017(3) 0.015(3) 0.018(3) 0.006(2) -0.001(2) 0.002(2)
C1 0.030(4) 0.024(4) 0.015(3) 0.010(3) 0.001(3) -0.002(3)
C2 0.019(4) 0.027(4) 0.033(5) 0.012(3) -0.001(3) -0.001(3)
C10 0.015(3) 0.017(3) 0.026(4) 0.010(3) 0.001(3) 0.005(3)
C11 0.018(3) 0.023(4) 0.028(4) 0.012(3) 0.005(3) 0.001(3)
C12 0.014(3) 0.027(4) 0.032(4) 0.015(3) -0.002(3) 0.000(3)
C13 0.017(3) 0.027(4) 0.023(4) 0.013(3) -0.005(3) 0.002(3)
C14 0.018(3) 0.018(3) 0.022(4) 0.009(3) 0.000(3) -0.002(3)
C15 0.015(3) 0.018(3) 0.013(3) 0.006(3) -0.001(2) 0.002(3)
C16 0.021(4) 0.023(4) 0.023(4) 0.010(3) -0.004(3) -0.003(3)
C17 0.034(4) 0.029(4) 0.012(3) 0.005(3) -0.002(3) -0.004(3)
C18 0.027(4) 0.022(4) 0.019(4) 0.007(3) 0.008(3) 0.002(3)
C19 0.015(3) 0.027(4) 0.022(4) 0.006(3) 0.002(3) 0.009(3)

loop_
_atom_type_symbol
_atom_type_description
_atom_type_scat_dispersion_real
_atom_type_scat_dispersion_imag
_atom_type_scat_source
C C 0.0033 0.0016 'International Tables Vol C Tables 4.2.6.8 and 6.1.1.4'
H H 0.0000 0.0000 'International Tables Vol C Tables 4.2.6.8 and 6.1.1.4'
N N 0.0061 0.0033 'International Tables Vol C Tables 4.2.6.8 and 6.1.1.4'
O O 0.0106 0.0060 'International Tables Vol C Tables 4.2.6.8 and 6.1.1.4'
Ru Ru -1.2594 0.8363 'International Tables Vol C Tables 4.2.6.8 and 6.1.1.4'
I I -0.4742 1.8119 'International Tables Vol C Tables 4.2.6.8 and 6.1.1.4'

loop_
_geom_angle_atom_site_label_1
_geom_angle_atom_site_label_2
_geom_angle_atom_site_label_3
_geom_angle
_geom_angle_site_symmetry_3
_geom_angle_publ_flag
Ru1 I1 I3 97.80(4) . yes
I4 I3 I1 172.75(2) . yes
I3 I4 I2 166.50(2) 2_667 yes
C1 Ru1 C2 88.7(3) . yes
C1 Ru1 N2 96.7(3) . ?
C2 Ru1 N2 174.5(3) . ?
C1 Ru1 N1 174.2(3) . ?
C2 Ru1 N1 97.1(3) . ?
N2 Ru1 N1 77.5(2) . yes
C1 Ru1 I2 89.7(2) . ?
C2 Ru1 I2 90.8(2) . ?
N2 Ru1 I2 88.18(16) . ?
N1 Ru1 I2 90.68(15) . ?
C1 Ru1 I1 91.0(2) . ?
C2 Ru1 I1 92.2(2) . ?
N2 Ru1 I1 88.72(16) . ?
N1 Ru1 I1 88.38(15) . ?
I2 Ru1 I1 176.88(3) . yes
C10 N1 C14 119.1(6) . ?
C10 N1 Ru1 125.7(5) . ?
C14 N1 Ru1 115.1(5) . ?
C19 N2 C15 119.1(6) . ?
C19 N2 Ru1 125.4(5) . ?
C15 N2 Ru1 115.4(5) . ?
O1 C1 Ru1 178.1(7) . ?
O2 C2 Ru1 179.3(8) . ?
N1 C10 C11 122.9(7) . ?
N1 C10 H10 118.5 . ?
C11 C10 H10 118.5 . ?
C12 C11 C10 118.6(7) . ?
C12 C11 H11 120.7 . ?
C10 C11 H11 120.7 . ?
C11 C12 C13 119.4(7) . ?
C11 C12 H12 120.3 . ?
C13 C12 H12 120.3 . ?
C12 C13 C14 119.3(7) . ?
C12 C13 H13 120.4 . ?
C14 C13 H13 120.4 . ?
N1 C14 C13 120.7(7) . ?
N1 C14 C15 116.1(6) . ?
C13 C14 C15 123.2(7) . ?
N2 C15 C16 120.1(6) . ?
N2 C15 C14 115.5(6) . ?
C16 C15 C14 124.3(6) . ?
C17 C16 C15 120.0(7) . ?
C17 C16 H16 120.0 . ?
C15 C16 H16 120.0 . ?
C18 C17 C16 119.4(7) . ?
C18 C17 H17 120.3 . ?
C16 C17 H17 120.3 . ?
C17 C18 C19 118.6(7) . ?
C17 C18 H18 120.7 . ?
C19 C18 H18 120.7 . ?
N2 C19 C18 122.8(7) . ?
N2 C19 H19 118.6 . ?
C18 C19 H19 118.6 . ?

loop_
_geom_bond_atom_site_label_1
_geom_bond_atom_site_label_2
_geom_bond_distance
_geom_bond_site_symmetry_2
_geom_bond_publ_flag
I1 Ru1 2.6816(12) . yes
I1 I3 3.2553(13) . yes
I2 Ru1 2.6340(11) . yes
I3 I4 2.7572(12) . yes
I4 I2 3.4108(15) 2_667 yes
Ru1 C1 1.901(8) . yes
Ru1 C2 1.902(8) . yes
Ru1 N2 2.115(6) . yes
Ru1 N1 2.125(6) . yes
O1 C1 1.113(9) . ?
O2 C2 1.121(10) . ?
N1 C10 1.330(9) . ?
N1 C14 1.353(9) . ?
N2 C19 1.333(9) . ?
N2 C15 1.362(9) . ?
C10 C11 1.383(10) . ?
C10 H10 0.9500 . ?
C11 C12 1.368(11) . ?
C11 H11 0.9500 . ?
C12 C13 1.389(11) . ?
C12 H12 0.9500 . ?
C13 C14 1.393(10) . ?
C13 H13 0.9500 . ?
C14 C15 1.469(10) . ?
C15 C16 1.396(10) . ?
C16 C17 1.379(11) . ?
C16 H16 0.9500 . ?
C17 C18 1.367(11) . ?
C17 H17 0.9500 . ?
C18 C19 1.392(10) . ?
C18 H18 0.9500 . ?
C19 H19 0.9500 . ?
